data_2235595
loop_
_publ_author_name
'Narayanan, P.'
'Sethusankar, K.'
'Nandakumar, M.'
'Mohanakrishnan, A. K.'

_publ_section_title
;
 4-(2-Benzoylbenzoyl)-<i>N</i>,<i>N</i>-diphenylaniline
;
_journal_coeditor_code RK2362
_journal_issue 7
_journal_name_full 'Acta Crystallographica Section E'
_journal_page_first o2035
_journal_paper_doi 10.1107/S160053681202466X
_journal_volume 68
_journal_year 2012
_chemical_formula_iupac 'C32 H23 N O2'
_chemical_formula_moiety 'C32 H23 N O2'
_chemical_formula_sum 'C32 H23 N O2'
_chemical_formula_weight 453.51
_chemical_melting_point_gt 447
_chemical_melting_point_lt 448
_chemical_name_systematic
;
4-(2-Benzoylbenzoyl)-<i>N</i>,<i>N</i>-diphenylaniline
;
_space_group_IT_number 2
_symmetry_cell_setting triclinic
_symmetry_space_group_name_Hall '-P 1'
_symmetry_space_group_name_H-M 'P -1'
_atom_sites_solution_hydrogens geom
_atom_sites_solution_primary direct
_atom_sites_solution_secondary difmap
_audit_creation_method SHELXL97
_cell_angle_alpha 90.447(2)
_cell_angle_beta 98.415(2)
_cell_angle_gamma 108.904(2)
_cell_formula_units_Z 4
_cell_length_a 10.7599(3)
_cell_length_b 13.0389(3)
_cell_length_c 17.9453(5)
_cell_measurement_reflns_used 8280
_cell_measurement_temperature 295(2)
_cell_measurement_theta_max 25.02
_cell_measurement_theta_min 1.15
_cell_volume 2352.13(11)
_computing_cell_refinement '<i>SAINT</i> (Bruker, 2008)'
_computing_data_collection '<i>APEX2</i> (Bruker, 2008)'
_computing_data_reduction '<i>SAINT</i> (Bruker, 2008)'
_computing_molecular_graphics '<i>ORTEP-3</i> (Farrugia, 1997)'
_computing_publication_material '<i>SHELXL97</i> (Sheldrick, 2008) and <i>PLATON</i> (Spek, 2009)'
_computing_structure_refinement '<i>SHELXL97</i> (Sheldrick, 2008)'
_computing_structure_solution '<i>SHELXS97</i> (Sheldrick, 2008)'
_diffrn_ambient_temperature 295(2)
_diffrn_measured_fraction_theta_full 0.995
_diffrn_measured_fraction_theta_max 0.995
_diffrn_measurement_device_type 'Bruker Kappa APEXII CCD'
_diffrn_measurement_method '\f & \w scans'
_diffrn_radiation_monochromator graphite
_diffrn_radiation_source 'fine-focus sealed tube'
_diffrn_radiation_type MoK\a
_diffrn_radiation_wavelength 0.71073
_diffrn_reflns_av_R_equivalents 0.0297
_diffrn_reflns_av_sigmaI/netI 0.0260
_diffrn_reflns_limit_h_max 12
_diffrn_reflns_limit_h_min -12
_diffrn_reflns_limit_k_max 15
_diffrn_reflns_limit_k_min -15
_diffrn_reflns_limit_l_max 21
_diffrn_reflns_limit_l_min -21
_diffrn_reflns_number 39694
_diffrn_reflns_theta_full 25.02
_diffrn_reflns_theta_max 25.02
_diffrn_reflns_theta_min 1.15
_exptl_absorpt_coefficient_mu 0.079
_exptl_absorpt_correction_T_max 0.984
_exptl_absorpt_correction_T_min 0.977
_exptl_absorpt_correction_type multi-scan
_exptl_absorpt_process_details '(<i>SADABS</i>; Bruker, 2008)'
_exptl_crystal_colour yellow
_exptl_crystal_density_diffrn 1.281
_exptl_crystal_density_method 'not measured'
_exptl_crystal_description block
_exptl_crystal_F_000 952
_exptl_crystal_size_max 0.30
_exptl_crystal_size_mid 0.25
_exptl_crystal_size_min 0.20
_refine_diff_density_max 0.177
_refine_diff_density_min -0.165
_refine_ls_extinction_method none
_refine_ls_goodness_of_fit_ref 1.007
_refine_ls_hydrogen_treatment constr
_refine_ls_matrix_type full
_refine_ls_number_parameters 631
_refine_ls_number_reflns 8280
_refine_ls_number_restraints 0
_refine_ls_restrained_S_all 1.007
_refine_ls_R_factor_all 0.0586
_refine_ls_R_factor_gt 0.0364
_refine_ls_shift/su_max 0.000
_refine_ls_shift/su_mean 0.000
_refine_ls_structure_factor_coef Fsqd
_refine_ls_weighting_details 'calc w=1/[\s^2^(Fo^2^)+(0.0402P)^2^+0.4791P] where P=(Fo^2^+2Fc^2^)/3'
_refine_ls_weighting_scheme calc
_refine_ls_wR_factor_gt 0.0833
_refine_ls_wR_factor_ref 0.0966
_reflns_number_gt 6006
_reflns_number_total 8280
_reflns_threshold_expression I>2\s(I)
_cod_data_source_file rk2362.cif
_cod_data_source_block I
_cod_database_code 2235595
_cod_database_fobs_code 2235595

loop_
_symmetry_equiv_pos_as_xyz
'x, y, z'
'-x, -y, -z'

loop_
_atom_site_type_symbol
_atom_site_label
_atom_site_fract_x
_atom_site_fract_y
_atom_site_fract_z
_atom_site_U_iso_or_equiv
_atom_site_adp_type
_atom_site_calc_flag
_atom_site_refinement_flags
_atom_site_occupancy
_atom_site_symmetry_multiplicity
C C1 0.27625(16) 0.07397(12) 0.07392(9) 0.0430(4) Uani d . 1 1
C C1' 0.69995(15) 0.41476(12) 0.42657(9) 0.0438(4) Uani d . 1 1
C C2 0.36460(18) 0.08266(14) 0.02410(10) 0.0551(4) Uani d . 1 1
H H2 0.4403 0.1438 0.0279 0.066 Uiso calc R 1 1
C C2' 0.60717(17) 0.36678(14) 0.47244(10) 0.0570(4) Uani d . 1 1
H H2' 0.5282 0.3826 0.4678 0.068 Uiso calc R 1 1
C C3 0.34265(19) 0.00215(14) -0.03134(10) 0.0603(5) Uani d . 1 1
H H3 0.4038 0.0089 -0.0642 0.072 Uiso calc R 1 1
C C3' 0.62992(19) 0.29579(15) 0.52498(11) 0.0629(5) Uani d . 1 1
H H3' 0.5659 0.2634 0.5549 0.076 Uiso calc R 1 1
C C4' 0.74661(19) 0.27278(14) 0.53322(10) 0.0581(5) Uani d . 1 1
H H4' 0.7624 0.2254 0.5690 0.070 Uiso calc R 1 1
C C4 0.23104(19) -0.08763(14) -0.03807(10) 0.0579(5) Uani d . 1 1
H H4 0.2158 -0.1417 -0.0757 0.069 Uiso calc R 1 1
C C5' 0.84025(17) 0.32012(12) 0.48821(9) 0.0489(4) Uani d . 1 1
H H5' 0.9196 0.3048 0.4942 0.059 Uiso calc R 1 1
C C5 0.14133(17) -0.09762(13) 0.01107(9) 0.0510(4) Uani d . 1 1
H H5 0.0655 -0.1587 0.0062 0.061 Uiso calc R 1 1
C C6 0.16218(15) -0.01811(12) 0.06770(8) 0.0425(4) Uani d . 1 1
C C6' 0.81831(15) 0.39033(11) 0.43398(8) 0.0412(4) Uani d . 1 1
C C7' 0.92194(16) 0.44636(13) 0.38769(9) 0.0459(4) Uani d . 1 1
C C7 0.06076(16) -0.02446(13) 0.11750(9) 0.0465(4) Uani d . 1 1
C C8' 1.01657(15) 0.39358(12) 0.36670(8) 0.0429(4) Uani d . 1 1
C C8 -0.02619(15) -0.13156(12) 0.13754(8) 0.0436(4) Uani d . 1 1
C C9 0.01631(17) -0.22103(13) 0.14645(9) 0.0495(4) Uani d . 1 1
H H9 0.0995 -0.2173 0.1356 0.059 Uiso calc R 1 1
C C9' 0.98162(17) 0.28211(13) 0.35386(9) 0.0500(4) Uani d . 1 1
H H9' 0.8988 0.2370 0.3625 0.060 Uiso calc R 1 1
C C10' 1.0691(2) 0.23776(16) 0.32837(10) 0.0632(5) Uani d . 1 1
H H10' 1.0440 0.1631 0.3186 0.076 Uiso calc R 1 1
C C10 -0.0645(2) -0.31547(14) 0.17138(10) 0.0625(5) Uani d . 1 1
H H10 -0.0346 -0.3746 0.1784 0.075 Uiso calc R 1 1
C C11' 1.1919(2) 0.30246(19) 0.31746(11) 0.0741(6) Uani d . 1 1
H H11' 1.2506 0.2720 0.3006 0.089 Uiso calc R 1 1
C C11 -0.1883(2) -0.32275(16) 0.18595(12) 0.0725(6) Uani d . 1 1
H H11 -0.2423 -0.3867 0.2028 0.087 Uiso calc R 1 1
C C12' 1.2291(2) 0.41293(19) 0.33146(12) 0.0736(6) Uani d . 1 1
H H12' 1.3136 0.4570 0.3250 0.088 Uiso calc R 1 1
C C12 -0.2329(2) -0.23545(17) 0.17560(11) 0.0712(5) Uani d . 1 1
H H12 -0.3179 -0.2408 0.1841 0.085 Uiso calc R 1 1
C C13' 1.14175(18) 0.45860(15) 0.35504(10) 0.0586(5) Uani d . 1 1
H H13' 1.1668 0.5336 0.3632 0.070 Uiso calc R 1 1
C C13 -0.15126(18) -0.14003(15) 0.15261(10) 0.0574(4) Uani d . 1 1
H H13 -0.1808 -0.0805 0.1472 0.069 Uiso calc R 1 1
C C14' 0.66441(16) 0.48548(13) 0.36702(9) 0.0482(4) Uani d . 1 1
C C14 0.31268(15) 0.16201(12) 0.13560(9) 0.0448(4) Uani d . 1 1
C C15 0.31416(14) 0.27125(11) 0.11440(8) 0.0391(3) Uani d . 1 1
C C15' 0.67316(14) 0.59654(12) 0.38928(8) 0.0403(3) Uani d . 1 1
C C16 0.38144(15) 0.36045(12) 0.16431(8) 0.0433(4) Uani d . 1 1
H H16 0.4286 0.3509 0.2099 0.052 Uiso calc R 1 1
C C16' 0.61718(15) 0.65595(12) 0.33932(8) 0.0444(4) Uani d . 1 1
H H16' 0.5685 0.6226 0.2933 0.053 Uiso calc R 1 1
C C17' 0.63145(15) 0.76188(12) 0.35563(8) 0.0438(4) Uani d . 1 1
H H17' 0.5914 0.7990 0.3212 0.053 Uiso calc R 1 1
C C17 0.37950(16) 0.46233(12) 0.14749(8) 0.0458(4) Uani d . 1 1
H H17 0.4279 0.5211 0.1811 0.055 Uiso calc R 1 1
C C18' 0.70580(14) 0.81510(12) 0.42364(8) 0.0382(3) Uani d . 1 1
C C18 0.30607(15) 0.47927(11) 0.08079(8) 0.0410(4) Uani d . 1 1
C C19 0.24269(16) 0.39050(12) 0.02941(8) 0.0455(4) Uani d . 1 1
H H19 0.1964 0.4000 -0.0166 0.055 Uiso calc R 1 1
C C19' 0.75877(15) 0.75522(12) 0.47512(8) 0.0415(4) Uani d . 1 1
H H19' 0.8059 0.7880 0.5216 0.050 Uiso calc R 1 1
C C20' 0.74238(15) 0.64827(12) 0.45818(8) 0.0422(4) Uani d . 1 1
H H20' 0.7783 0.6097 0.4936 0.051 Uiso calc R 1 1
C C20 0.24795(15) 0.28909(12) 0.04605(8) 0.0440(4) Uani d . 1 1
H H20 0.2062 0.2312 0.0107 0.053 Uiso calc R 1 1
C C21' 0.70246(16) 0.99230(12) 0.37988(8) 0.0435(4) Uani d . 1 1
C C21 0.31513(16) 0.66186(12) 0.12420(8) 0.0439(4) Uani d . 1 1
C C22' 0.76141(18) 0.99793(13) 0.31616(9) 0.0528(4) Uani d . 1 1
H H22' 0.8188 0.9589 0.3117 0.063 Uiso calc R 1 1
C C22 0.26337(18) 0.63550(13) 0.18995(9) 0.0534(4) Uani d . 1 1
H H22 0.2146 0.5639 0.1968 0.064 Uiso calc R 1 1
C C23' 0.7352(2) 1.06155(14) 0.25908(10) 0.0630(5) Uani d . 1 1
H H23' 0.7741 1.0645 0.2158 0.076 Uiso calc R 1 1
C C23 0.2839(2) 0.71546(16) 0.24576(10) 0.0632(5) Uani d . 1 1
H H23 0.2505 0.6970 0.2905 0.076 Uiso calc R 1 1
C C24 0.35260(19) 0.82138(15) 0.23590(10) 0.0616(5) Uani d . 1 1
H H24 0.3664 0.8747 0.2738 0.074 Uiso calc R 1 1
C C24' 0.6521(2) 1.12055(14) 0.26564(11) 0.0652(5) Uani d . 1 1
H H24' 0.6339 1.1627 0.2267 0.078 Uiso calc R 1 1
C C25 0.40083(18) 0.84821(14) 0.17000(11) 0.0637(5) Uani d . 1 1
H H25 0.4460 0.9204 0.1625 0.076 Uiso calc R 1 1
C C25' 0.59638(18) 1.11734(15) 0.32946(12) 0.0639(5) Uani d . 1 1
H H25' 0.5418 1.1588 0.3345 0.077 Uiso calc R 1 1
C C26 0.38310(18) 0.76933(13) 0.11457(10) 0.0575(4) Uani d . 1 1
H H26 0.4173 0.7885 0.0701 0.069 Uiso calc R 1 1
C C26' 0.62057(17) 1.05289(13) 0.38663(10) 0.0543(4) Uani d . 1 1
H H26' 0.5815 1.0504 0.4298 0.065 Uiso calc R 1 1
C C27 0.24811(17) 0.60229(11) -0.00952(8) 0.0443(4) Uani d . 1 1
C C27' 0.77752(15) 0.97481(12) 0.51332(8) 0.0411(4) Uani d . 1 1
C C28 0.12612(18) 0.61642(13) -0.02520(9) 0.0527(4) Uani d . 1 1
H H28 0.0764 0.6150 0.0133 0.063 Uiso calc R 1 1
C C28' 0.89213(16) 1.06300(13) 0.52478(9) 0.0476(4) Uani d . 1 1
H H28' 0.9353 1.0901 0.4843 0.057 Uiso calc R 1 1
C C29' 0.94322(17) 1.11138(15) 0.59632(10) 0.0575(4) Uani d . 1 1
H H29' 1.0202 1.1716 0.6039 0.069 Uiso calc R 1 1
C C29 0.0772(2) 0.63275(14) -0.09784(11) 0.0644(5) Uani d . 1 1
H H29 -0.0054 0.6424 -0.1085 0.077 Uiso calc R 1 1
C C30' 0.88069(19) 1.07092(16) 0.65619(10) 0.0601(5) Uani d . 1 1
H H30' 0.9159 1.1032 0.7044 0.072 Uiso calc R 1 1
C C30 0.1508(2) 0.63475(15) -0.15438(10) 0.0679(5) Uani d . 1 1
H H30 0.1176 0.6451 -0.2035 0.081 Uiso calc R 1 1
C C31 0.2729(2) 0.62168(15) -0.13894(10) 0.0669(5) Uani d . 1 1
H H31 0.3226 0.6237 -0.1775 0.080 Uiso calc R 1 1
C C31' 0.7665(2) 0.98309(15) 0.64515(9) 0.0597(5) Uani d . 1 1
H H31' 0.7243 0.9556 0.6859 0.072 Uiso calc R 1 1
C C32 0.32234(19) 0.60559(13) -0.06637(9) 0.0560(4) Uani d . 1 1
H H32 0.4055 0.5970 -0.0558 0.067 Uiso calc R 1 1
C C32' 0.71396(18) 0.93544(13) 0.57353(9) 0.0520(4) Uani d . 1 1
H H32' 0.6355 0.8766 0.5659 0.062 Uiso calc R 1 1
O O1 0.04810(13) 0.05895(10) 0.14103(8) 0.0695(4) Uani d . 1 1
O O1' 0.92974(13) 0.53640(10) 0.36682(8) 0.0748(4) Uani d . 1 1
O O2 0.34835(13) 0.14309(9) 0.20021(7) 0.0654(3) Uani d . 1 1
N N1' 0.72530(14) 0.92462(10) 0.43903(7) 0.0465(3) Uani d . 1 1
N N1 0.29685(15) 0.58160(10) 0.06558(7) 0.0504(3) Uani d . 1 1
O O2' 0.62324(14) 0.44734(10) 0.30249(7) 0.0770(4) Uani d . 1 1

loop_
_atom_site_aniso_label
_atom_site_aniso_U_11
_atom_site_aniso_U_22
_atom_site_aniso_U_33
_atom_site_aniso_U_12
_atom_site_aniso_U_13
_atom_site_aniso_U_23
C1 0.0507(9) 0.0387(8) 0.0430(9) 0.0204(7) 0.0050(7) 0.0086(7)
C1' 0.0452(9) 0.0360(8) 0.0457(9) 0.0095(7) 0.0024(7) -0.0081(7)
C2 0.0590(11) 0.0474(10) 0.0607(11) 0.0168(8) 0.0166(9) 0.0086(8)
C2' 0.0483(10) 0.0553(10) 0.0674(12) 0.0154(8) 0.0129(9) -0.0037(9)
C3 0.0748(13) 0.0558(11) 0.0598(11) 0.0273(10) 0.0263(10) 0.0100(9)
C3' 0.0676(12) 0.0557(11) 0.0665(12) 0.0127(9) 0.0307(10) 0.0049(9)
C4' 0.0753(13) 0.0519(10) 0.0533(11) 0.0240(9) 0.0222(9) 0.0096(8)
C4 0.0825(13) 0.0497(10) 0.0468(10) 0.0271(10) 0.0152(9) 0.0020(8)
C5' 0.0567(10) 0.0477(9) 0.0471(9) 0.0220(8) 0.0116(8) 0.0020(8)
C5 0.0605(11) 0.0432(9) 0.0475(10) 0.0155(8) 0.0064(8) 0.0029(7)
C6 0.0490(9) 0.0393(8) 0.0410(8) 0.0188(7) 0.0026(7) 0.0066(7)
C6' 0.0453(9) 0.0348(8) 0.0409(8) 0.0102(7) 0.0052(7) -0.0045(6)
C7' 0.0491(10) 0.0406(9) 0.0445(9) 0.0113(7) 0.0044(7) 0.0011(7)
C7 0.0508(10) 0.0475(9) 0.0428(9) 0.0210(8) 0.0011(7) 0.0000(7)
C8' 0.0469(9) 0.0474(9) 0.0332(8) 0.0141(7) 0.0059(7) 0.0049(7)
C8 0.0479(9) 0.0479(9) 0.0341(8) 0.0161(7) 0.0033(7) -0.0014(7)
C9 0.0500(10) 0.0489(9) 0.0485(10) 0.0159(8) 0.0053(8) 0.0007(7)
C9' 0.0503(10) 0.0523(10) 0.0471(9) 0.0161(8) 0.0081(8) 0.0013(8)
C10' 0.0751(13) 0.0627(11) 0.0629(12) 0.0333(10) 0.0212(10) 0.0054(9)
C10 0.0741(13) 0.0480(10) 0.0661(12) 0.0175(9) 0.0192(10) 0.0059(9)
C11' 0.0813(15) 0.0951(16) 0.0700(13) 0.0506(13) 0.0364(11) 0.0240(12)
C11 0.0792(14) 0.0586(12) 0.0743(14) 0.0061(10) 0.0329(11) 0.0056(10)
C12' 0.0585(12) 0.0921(16) 0.0763(14) 0.0228(11) 0.0333(10) 0.0268(12)
C12 0.0614(12) 0.0806(14) 0.0742(14) 0.0183(11) 0.0303(10) 0.0065(11)
C13' 0.0593(11) 0.0573(11) 0.0570(11) 0.0116(9) 0.0186(9) 0.0129(9)
C13 0.0610(11) 0.0670(12) 0.0519(10) 0.0289(10) 0.0151(9) 0.0034(9)
C14' 0.0462(9) 0.0483(9) 0.0460(10) 0.0147(7) -0.0029(8) -0.0092(8)
C14 0.0461(9) 0.0455(9) 0.0425(9) 0.0164(7) 0.0031(7) 0.0065(7)
C15 0.0414(8) 0.0401(8) 0.0355(8) 0.0139(7) 0.0036(7) 0.0016(6)
C15' 0.0407(8) 0.0421(8) 0.0369(8) 0.0135(7) 0.0026(7) -0.0013(7)
C16 0.0464(9) 0.0482(9) 0.0335(8) 0.0158(7) -0.0003(7) 0.0011(7)
C16' 0.0437(9) 0.0510(9) 0.0337(8) 0.0140(7) -0.0050(7) -0.0063(7)
C17' 0.0455(9) 0.0510(9) 0.0371(8) 0.0216(7) 0.0004(7) 0.0036(7)
C17 0.0539(10) 0.0408(9) 0.0370(8) 0.0117(7) -0.0013(7) -0.0062(7)
C18' 0.0403(8) 0.0428(8) 0.0340(8) 0.0166(7) 0.0070(7) 0.0012(6)
C18 0.0523(9) 0.0369(8) 0.0338(8) 0.0142(7) 0.0082(7) 0.0017(6)
C19 0.0597(10) 0.0425(9) 0.0322(8) 0.0185(8) -0.0036(7) 0.0005(7)
C19' 0.0476(9) 0.0442(9) 0.0309(8) 0.0159(7) -0.0012(7) -0.0033(6)
C20' 0.0465(9) 0.0442(9) 0.0363(8) 0.0179(7) 0.0008(7) 0.0022(7)
C20 0.0528(10) 0.0388(8) 0.0366(8) 0.0138(7) -0.0016(7) -0.0035(6)
C21' 0.0526(10) 0.0406(8) 0.0366(8) 0.0169(7) 0.0008(7) 0.0006(7)
C21 0.0553(10) 0.0385(8) 0.0377(9) 0.0166(7) 0.0043(7) -0.0005(7)
C22' 0.0698(12) 0.0496(10) 0.0429(9) 0.0244(9) 0.0103(8) 0.0035(8)
C22 0.0739(12) 0.0447(9) 0.0440(10) 0.0209(8) 0.0137(9) 0.0044(7)
C23' 0.0873(14) 0.0550(11) 0.0402(10) 0.0154(10) 0.0084(9) 0.0052(8)
C23 0.0924(14) 0.0686(12) 0.0409(10) 0.0421(11) 0.0132(9) 0.0027(9)
C24 0.0715(12) 0.0608(12) 0.0541(11) 0.0329(10) -0.0100(10) -0.0186(9)
C24' 0.0757(13) 0.0506(11) 0.0575(12) 0.0139(10) -0.0115(10) 0.0136(9)
C25 0.0646(12) 0.0419(10) 0.0759(14) 0.0084(8) 0.0050(10) -0.0105(9)
C25' 0.0594(12) 0.0579(11) 0.0772(14) 0.0279(9) -0.0012(10) 0.0115(10)
C26 0.0668(12) 0.0451(10) 0.0573(11) 0.0106(8) 0.0177(9) 0.0001(8)
C26' 0.0586(11) 0.0561(10) 0.0527(10) 0.0251(9) 0.0088(8) 0.0059(8)
C27 0.0648(11) 0.0332(8) 0.0345(8) 0.0153(7) 0.0086(8) 0.0032(6)
C27' 0.0525(10) 0.0424(8) 0.0346(8) 0.0240(8) 0.0072(7) 0.0008(7)
C28 0.0630(11) 0.0455(9) 0.0478(10) 0.0135(8) 0.0134(8) 0.0026(7)
C28' 0.0509(10) 0.0533(10) 0.0428(9) 0.0214(8) 0.0111(8) 0.0030(7)
C29' 0.0522(11) 0.0628(11) 0.0547(11) 0.0186(9) 0.0009(9) -0.0072(9)
C29 0.0694(13) 0.0588(11) 0.0590(12) 0.0190(9) -0.0036(10) 0.0039(9)
C30' 0.0732(13) 0.0727(12) 0.0380(9) 0.0338(11) -0.0020(9) -0.0102(9)
C30 0.1006(17) 0.0564(11) 0.0393(10) 0.0214(11) -0.0027(10) 0.0063(8)
C31 0.1025(16) 0.0615(12) 0.0424(10) 0.0288(11) 0.0252(11) 0.0113(9)
C31' 0.0840(14) 0.0646(11) 0.0393(9) 0.0314(11) 0.0213(9) 0.0038(8)
C32 0.0708(12) 0.0565(10) 0.0481(10) 0.0271(9) 0.0178(9) 0.0086(8)
C32' 0.0621(11) 0.0493(9) 0.0459(10) 0.0165(8) 0.0165(8) -0.0007(8)
O1 0.0785(9) 0.0500(7) 0.0888(10) 0.0270(6) 0.0279(7) -0.0009(6)
O1' 0.0829(9) 0.0524(8) 0.1026(11) 0.0291(7) 0.0401(8) 0.0267(7)
O2 0.0882(9) 0.0573(7) 0.0477(7) 0.0266(7) -0.0055(7) 0.0105(6)
N1' 0.0667(9) 0.0435(7) 0.0328(7) 0.0252(7) 0.0032(6) 0.0005(6)
N1 0.0808(10) 0.0384(7) 0.0340(7) 0.0233(7) 0.0067(7) 0.0010(5)
O2' 0.1054(11) 0.0661(8) 0.0536(8) 0.0357(8) -0.0215(7) -0.0226(6)

loop_
_atom_type_symbol
_atom_type_description
_atom_type_scat_dispersion_real
_atom_type_scat_dispersion_imag
_atom_type_scat_source
C C 0.0033 0.0016 'International Tables Vol C Tables 4.2.6.8 and 6.1.1.4'
H H 0.0000 0.0000 'International Tables Vol C Tables 4.2.6.8 and 6.1.1.4'
O O 0.0106 0.0060 'International Tables Vol C Tables 4.2.6.8 and 6.1.1.4'
N N 0.0061 0.0033 'International Tables Vol C Tables 4.2.6.8 and 6.1.1.4'

loop_
_geom_angle_atom_site_label_1
_geom_angle_atom_site_label_2
_geom_angle_atom_site_label_3
_geom_angle
C2 C1 C6 119.21(14)
C2 C1 C14 117.34(14)
C6 C1 C14 123.34(14)
C2' C1' C6' 119.08(15)
C2' C1' C14' 117.98(15)
C6' C1' C14' 122.82(15)
C1 C2 C3 121.03(16)
C1 C2 H2 119.5
C3 C2 H2 119.5
C3' C2' C1' 120.97(16)
C3' C2' H2' 119.5
C1' C2' H2' 119.5
C4 C3 C2 120.08(17)
C4 C3 H3 120.0
C2 C3 H3 120.0
C4' C3' C2' 120.18(17)
C4' C3' H3' 119.9
C2' C3' H3' 119.9
C3' C4' C5' 119.61(17)
C3' C4' H4' 120.2
C5' C4' H4' 120.2
C3 C4 C5 119.73(16)
C3 C4 H4 120.1
C5 C4 H4 120.1
C4' C5' C6' 121.15(16)
C4' C5' H5' 119.4
C6' C5' H5' 119.4
C4 C5 C6 121.11(16)
C4 C5 H5 119.4
C6 C5 H5 119.4
C5 C6 C1 118.83(15)
C5 C6 C7 121.35(14)
C1 C6 C7 119.62(13)
C5' C6' C1' 119.00(15)
C5' C6' C7' 121.50(14)
C1' C6' C7' 119.35(14)
O1' C7' C8' 119.40(15)
O1' C7' C6' 119.77(14)
C8' C7' C6' 120.83(13)
O1 C7 C8 119.93(15)
O1 C7 C6 119.49(15)
C8 C7 C6 120.57(13)
C13' C8' C9' 118.59(15)
C13' C8' C7' 118.81(15)
C9' C8' C7' 122.48(14)
C13 C8 C9 118.70(15)
C13 C8 C7 118.46(14)
C9 C8 C7 122.71(14)
C10 C9 C8 120.16(16)
C10 C9 H9 119.9
C8 C9 H9 119.9
C10' C9' C8' 120.29(16)
C10' C9' H9' 119.9
C8' C9' H9' 119.9
C11' C10' C9' 120.51(18)
C11' C10' H10' 119.7
C9' C10' H10' 119.7
C11 C10 C9 120.47(17)
C11 C10 H10 119.8
C9 C10 H10 119.8
C10' C11' C12' 119.88(18)
C10' C11' H11' 120.1
C12' C11' H11' 120.1
C10 C11 C12 119.91(18)
C10 C11 H11 120.0
C12 C11 H11 120.0
C11' C12' C13' 120.29(18)
C11' C12' H12' 119.9
C13' C12' H12' 119.9
C11 C12 C13 119.84(18)
C11 C12 H12 120.1
C13 C12 H12 120.1
C12' C13' C8' 120.40(18)
C12' C13' H13' 119.8
C8' C13' H13' 119.8
C12 C13 C8 120.87(17)
C12 C13 H13 119.6
C8 C13 H13 119.6
O2' C14' C15' 121.90(15)
O2' C14' C1' 119.04(14)
C15' C14' C1' 118.97(13)
O2 C14 C15 122.18(14)
O2 C14 C1 119.49(14)
C15 C14 C1 118.14(13)
C20 C15 C16 117.78(13)
C20 C15 C14 122.31(13)
C16 C15 C14 119.90(13)
C16' C15' C20' 117.38(13)
C16' C15' C14' 120.11(13)
C20' C15' C14' 122.42(13)
C17 C16 C15 121.14(14)
C17 C16 H16 119.4
C15 C16 H16 119.4
C17' C16' C15' 121.93(14)
C17' C16' H16' 119.0
C15' C16' H16' 119.0
C16' C17' C18' 120.58(14)
C16' C17' H17' 119.7
C18' C17' H17' 119.7
C16 C17 C18 121.08(14)
C16 C17 H17 119.5
C18 C17 H17 119.5
C19' C18' N1' 121.44(13)
C19' C18' C17' 117.87(13)
N1' C18' C17' 120.68(13)
C19 C18 C17 117.71(13)
C19 C18 N1 120.97(13)
C17 C18 N1 121.32(13)
C20 C19 C18 120.62(14)
C20 C19 H19 119.7
C18 C19 H19 119.7
C20' C19' C18' 120.80(13)
C20' C19' H19' 119.6
C18' C19' H19' 119.6
C19' C20' C15' 121.35(14)
C19' C20' H20' 119.3
C15' C20' H20' 119.3
C19 C20 C15 121.48(14)
C19 C20 H20 119.3
C15 C20 H20 119.3
C26' C21' C22' 119.43(15)
C26' C21' N1' 119.62(14)
C22' C21' N1' 120.94(14)
C22 C21 C26 118.69(14)
C22 C21 N1 121.61(14)
C26 C21 N1 119.68(14)
C23' C22' C21' 119.87(16)
C23' C22' H22' 120.1
C21' C22' H22' 120.1
C21 C22 C23 119.96(16)
C21 C22 H22 120.0
C23 C22 H22 120.0
C24' C23' C22' 120.44(18)
C24' C23' H23' 119.8
C22' C23' H23' 119.8
C24 C23 C22 120.77(17)
C24 C23 H23 119.6
C22 C23 H23 119.6
C25 C24 C23 119.42(16)
C25 C24 H24 120.3
C23 C24 H24 120.3
C25' C24' C23' 119.82(17)
C25' C24' H24' 120.1
C23' C24' H24' 120.1
C24 C25 C26 120.42(17)
C24 C25 H25 119.8
C26 C25 H25 119.8
C24' C25' C26' 120.28(17)
C24' C25' H25' 119.9
C26' C25' H25' 119.9
C25 C26 C21 120.70(17)
C25 C26 H26 119.7
C21 C26 H26 119.7
C21' C26' C25' 120.13(17)
C21' C26' H26' 119.9
C25' C26' H26' 119.9
C28 C27 C32 119.96(15)
C28 C27 N1 120.04(14)
C32 C27 N1 119.99(15)
C28' C27' C32' 119.61(14)
C28' C27' N1' 119.81(14)
C32' C27' N1' 120.58(14)
C27 C28 C29 120.11(17)
C27 C28 H28 119.9
C29 C28 H28 119.9
C27' C28' C29' 120.05(16)
C27' C28' H28' 120.0
C29' C28' H28' 120.0
C30' C29' C28' 120.11(17)
C30' C29' H29' 119.9
C28' C29' H29' 119.9
C30 C29 C28 119.70(19)
C30 C29 H29 120.2
C28 C29 H29 120.2
C31' C30' C29' 120.12(16)
C31' C30' H30' 119.9
C29' C30' H30' 119.9
C31 C30 C29 120.41(17)
C31 C30 H30 119.8
C29 C30 H30 119.8
C30 C31 C32 120.09(18)
C30 C31 H31 120.0
C32 C31 H31 120.0
C30' C31' C32' 119.96(17)
C30' C31' H31' 120.0
C32' C31' H31' 120.0
C31 C32 C27 119.72(18)
C31 C32 H32 120.1
C27 C32 H32 120.1
C27' C32' C31' 120.14(16)
C27' C32' H32' 119.9
C31' C32' H32' 119.9
C18' N1' C21' 120.84(12)
C18' N1' C27' 121.29(12)
C21' N1' C27' 117.73(12)
C18 N1 C21 121.97(12)
C18 N1 C27 119.64(12)
C21 N1 C27 117.71(12)

loop_
_geom_bond_atom_site_label_1
_geom_bond_atom_site_label_2
_geom_bond_distance
C1 C2 1.377(2)
C1 C6 1.401(2)
C1 C14 1.503(2)
C1' C2' 1.382(2)
C1' C6' 1.398(2)
C1' C14' 1.504(2)
C2 C3 1.379(2)
C2 H2 0.9300
C2' C3' 1.378(3)
C2' H2' 0.9300
C3 C4 1.368(2)
C3 H3 0.9300
C3' C4' 1.371(3)
C3' H3' 0.9300
C4' C5' 1.375(2)
C4' H4' 0.9300
C4 C5 1.377(2)
C4 H4 0.9300
C5' C6' 1.388(2)
C5' H5' 0.9300
C5 C6 1.387(2)
C5 H5 0.9300
C6 C7 1.491(2)
C6' C7' 1.490(2)
C7' O1' 1.2158(18)
C7' C8' 1.488(2)
C7 O1 1.2187(18)
C7 C8 1.488(2)
C8' C13' 1.386(2)
C8' C9' 1.386(2)
C8 C13 1.381(2)
C8 C9 1.387(2)
C9 C10 1.379(2)
C9 H9 0.9300
C9' C10' 1.380(2)
C9' H9' 0.9300
C10' C11' 1.361(3)
C10' H10' 0.9300
C10 C11 1.369(3)
C10 H10 0.9300
C11' C12' 1.375(3)
C11' H11' 0.9300
C11 C12 1.375(3)
C11 H11 0.9300
C12' C13' 1.375(3)
C12' H12' 0.9300
C12 C13 1.377(3)
C12 H12 0.9300
C13' H13' 0.9300
C13 H13 0.9300
C14' O2' 1.2177(18)
C14' C15' 1.469(2)
C14 O2 1.2200(18)
C14 C15 1.473(2)
C15 C20 1.386(2)
C15 C16 1.388(2)
C15' C16' 1.386(2)
C15' C20' 1.390(2)
C16 C17 1.371(2)
C16 H16 0.9300
C16' C17' 1.364(2)
C16' H16' 0.9300
C17' C18' 1.397(2)
C17' H17' 0.9300
C17 C18 1.395(2)
C17 H17 0.9300
C18' C19' 1.391(2)
C18' N1' 1.3936(18)
C18 C19 1.394(2)
C18 N1 1.3957(18)
C19 C20 1.375(2)
C19 H19 0.9300
C19' C20' 1.373(2)
C19' H19' 0.9300
C20' H20' 0.9300
C20 H20 0.9300
C21' C26' 1.377(2)
C21' C22' 1.378(2)
C21' N1' 1.4299(19)
C21 C22 1.377(2)
C21 C26 1.380(2)
C21 N1 1.4246(18)
C22' C23' 1.377(2)
C22' H22' 0.9300
C22 C23 1.382(2)
C22 H22 0.9300
C23' C24' 1.370(3)
C23' H23' 0.9300
C23 C24 1.366(3)
C23 H23 0.9300
C24 C25 1.363(3)
C24 H24 0.9300
C24' C25' 1.364(3)
C24' H24' 0.9300
C25 C26 1.373(2)
C25 H25 0.9300
C25' C26' 1.380(2)
C25' H25' 0.9300
C26 H26 0.9300
C26' H26' 0.9300
C27 C28 1.373(2)
C27 C32 1.377(2)
C27 N1 1.4335(19)
C27' C28' 1.374(2)
C27' C32' 1.377(2)
C27' N1' 1.4318(18)
C28 C29 1.378(2)
C28 H28 0.9300
C28' C29' 1.380(2)
C28' H28' 0.9300
C29' C30' 1.370(2)
C29' H29' 0.9300
C29 C30 1.371(3)
C29 H29 0.9300
C30' C31' 1.369(3)
C30' H30' 0.9300
C30 C31 1.367(3)
C30 H30 0.9300
C31 C32 1.377(2)
C31 H31 0.9300
C31' C32' 1.380(2)
C31' H31' 0.9300
C32 H32 0.9300
C32' H32' 0.9300

loop_
_geom_hbond_atom_site_label_D
_geom_hbond_atom_site_label_H
_geom_hbond_atom_site_label_A
_geom_hbond_site_symmetry_A
_geom_hbond_distance_DH
_geom_hbond_distance_HA
_geom_hbond_distance_DA
_geom_hbond_angle_DHA
C31' H31' O2 2_666 0.93 2.51 3.419(2) 166
C16 H16 O2' . 0.93 2.44 3.219(2) 141
C30' H30' Cg1 2_666 0.93 3.00 3.894(2) 162
C4' H4' Cg2 1_545 0.93 2.95 3.731(2) 142

loop_
_geom_torsion_atom_site_label_1
_geom_torsion_atom_site_label_2
_geom_torsion_atom_site_label_3
_geom_torsion_atom_site_label_4
_geom_torsion
C6 C1 C2 C3 -0.3(2)
C14 C1 C2 C3 176.08(15)
C6' C1' C2' C3' 0.0(2)
C14' C1' C2' C3' 175.97(15)
C1 C2 C3 C4 0.7(3)
C1' C2' C3' C4' 0.9(3)
C2' C3' C4' C5' -0.7(3)
C2 C3 C4 C5 -0.5(3)
C3' C4' C5' C6' -0.5(3)
C3 C4 C5 C6 -0.2(3)
C4 C5 C6 C1 0.6(2)
C4 C5 C6 C7 175.47(14)
C2 C1 C6 C5 -0.4(2)
C14 C1 C6 C5 -176.49(14)
C2 C1 C6 C7 -175.34(14)
C14 C1 C6 C7 8.6(2)
C4' C5' C6' C1' 1.5(2)
C4' C5' C6' C7' 176.82(14)
C2' C1' C6' C5' -1.2(2)
C14' C1' C6' C5' -176.92(13)
C2' C1' C6' C7' -176.66(14)
C14' C1' C6' C7' 7.6(2)
C5' C6' C7' O1' -147.81(16)
C1' C6' C7' O1' 27.5(2)
C5' C6' C7' C8' 32.1(2)
C1' C6' C7' C8' -152.57(14)
C5 C6 C7 O1 -147.02(16)
C1 C6 C7 O1 27.8(2)
C5 C6 C7 C8 32.0(2)
C1 C6 C7 C8 -153.19(14)
O1' C7' C8' C13' 28.5(2)
C6' C7' C8' C13' -151.40(15)
O1' C7' C8' C9' -147.49(17)
C6' C7' C8' C9' 32.6(2)
O1 C7 C8 C13 27.9(2)
C6 C7 C8 C13 -151.13(15)
O1 C7 C8 C9 -147.83(16)
C6 C7 C8 C9 33.2(2)
C13 C8 C9 C10 -1.3(2)
C7 C8 C9 C10 174.38(15)
C13' C8' C9' C10' -1.4(2)
C7' C8' C9' C10' 174.54(15)
C8' C9' C10' C11' 1.7(3)
C8 C9 C10 C11 1.5(3)
C9' C10' C11' C12' -0.4(3)
C9 C10 C11 C12 0.1(3)
C10' C11' C12' C13' -1.3(3)
C10 C11 C12 C13 -1.8(3)
C11' C12' C13' C8' 1.6(3)
C9' C8' C13' C12' -0.2(2)
C7' C8' C13' C12' -176.34(16)
C11 C12 C13 C8 1.9(3)
C9 C8 C13 C12 -0.4(2)
C7 C8 C13 C12 -176.27(16)
C2' C1' C14' O2' -98.22(19)
C6' C1' C14' O2' 77.5(2)
C2' C1' C14' C15' 78.33(19)
C6' C1' C14' C15' -105.90(17)
C2 C1 C14 O2 -106.64(18)
C6 C1 C14 O2 69.5(2)
C2 C1 C14 C15 68.51(19)
C6 C1 C14 C15 -115.31(16)
O2 C14 C15 C20 -165.65(16)
C1 C14 C15 C20 19.3(2)
O2 C14 C15 C16 13.1(2)
C1 C14 C15 C16 -161.93(14)
O2' C14' C15' C16' 9.0(2)
C1' C14' C15' C16' -167.45(14)
O2' C14' C15' C20' -167.53(16)
C1' C14' C15' C20' 16.0(2)
C20 C15 C16 C17 1.7(2)
C14 C15 C16 C17 -177.04(14)
C20' C15' C16' C17' 1.6(2)
C14' C15' C16' C17' -175.11(15)
C15' C16' C17' C18' 1.0(2)
C15 C16 C17 C18 2.2(2)
C16' C17' C18' C19' -3.0(2)
C16' C17' C18' N1' 177.22(14)
C16 C17 C18 C19 -4.6(2)
C16 C17 C18 N1 175.87(15)
C17 C18 C19 C20 2.9(2)
N1 C18 C19 C20 -177.47(15)
N1' C18' C19' C20' -177.88(14)
C17' C18' C19' C20' 2.4(2)
C18' C19' C20' C15' 0.3(2)
C16' C15' C20' C19' -2.3(2)
C14' C15' C20' C19' 174.37(15)
C18 C19 C20 C15 1.0(2)
C16 C15 C20 C19 -3.4(2)
C14 C15 C20 C19 175.40(15)
C26' C21' C22' C23' -1.8(2)
N1' C21' C22' C23' 178.33(15)
C26 C21 C22 C23 -2.2(3)
N1 C21 C22 C23 179.60(15)
C21' C22' C23' C24' 0.9(3)
C21 C22 C23 C24 1.5(3)
C22 C23 C24 C25 0.3(3)
C22' C23' C24' C25' 0.8(3)
C23 C24 C25 C26 -1.4(3)
C23' C24' C25' C26' -1.6(3)
C24 C25 C26 C21 0.7(3)
C22 C21 C26 C25 1.1(3)
N1 C21 C26 C25 179.38(16)
C22' C21' C26' C25' 1.0(2)
N1' C21' C26' C25' -179.12(15)
C24' C25' C26' C21' 0.7(3)
C32 C27 C28 C29 0.7(2)
N1 C27 C28 C29 -177.86(14)
C32' C27' C28' C29' 0.2(2)
N1' C27' C28' C29' -179.71(14)
C27' C28' C29' C30' 0.7(2)
C27 C28 C29 C30 0.0(3)
C28' C29' C30' C31' -0.7(3)
C28 C29 C30 C31 -0.6(3)
C29 C30 C31 C32 0.5(3)
C29' C30' C31' C32' -0.2(3)
C30 C31 C32 C27 0.3(3)
C28 C27 C32 C31 -0.8(2)
N1 C27 C32 C31 177.71(15)
C28' C27' C32' C31' -1.2(2)
N1' C27' C32' C31' 178.76(14)
C30' C31' C32' C27' 1.2(3)
C19' C18' N1' C21' 163.18(14)
C17' C18' N1' C21' -17.1(2)
C19' C18' N1' C27' -12.4(2)
C17' C18' N1' C27' 167.36(14)
C26' C21' N1' C18' 127.57(16)
C22' C21' N1' C18' -52.5(2)
C26' C21' N1' C27' -56.7(2)
C22' C21' N1' C27' 123.21(16)
C28' C27' N1' C18' 122.05(16)
C32' C27' N1' C18' -57.9(2)
C28' C27' N1' C21' -53.67(19)
C32' C27' N1' C21' 126.39(16)
C19 C18 N1 C21 156.14(15)
C17 C18 N1 C21 -24.3(2)
C19 C18 N1 C27 -14.2(2)
C17 C18 N1 C27 165.40(15)
C22 C21 N1 C18 -41.1(2)
C26 C21 N1 C18 140.76(16)
C22 C21 N1 C27 129.43(17)
C26 C21 N1 C27 -48.8(2)
C28 C27 N1 C18 110.22(17)
C32 C27 N1 C18 -68.3(2)
C28 C27 N1 C21 -60.5(2)
C32 C27 N1 C21 120.97(16)

loop_
_cod_related_entry_id
_cod_related_entry_database
_cod_related_entry_code
1 ChemSpider 30657906
